data_4075136
loop_
_publ_author_name
'Benito-Garagorri, David'
'Becker, Eva'
'Wiedermann, Julia'
'Lackner, Wolfgang'
'Pollak, Martin'
'Mereiter, Kurt'
'Kisala, Joanna'
'Kirchner, Karl'

_publ_section_title
;
 Achiral and Chiral Transition Metal Complexes with Modularly Designed
 Tridentate PNP Pincer-Type Ligands Based on N-Heterocyclic Diamines
;
_journal_issue 8
_journal_name_full Organometallics
_journal_page_first 1900
_journal_paper_doi 10.1021/om0600644
_journal_volume 25
_journal_year 2006
_chemical_formula_moiety 'C21 H41 Cl N3 P2 Pd, Cl, 2(C H2 Cl2)'
_chemical_formula_sum 'C23 H45 Cl6 N3 P2 Pd'
_chemical_formula_weight 744.66
_chemical_name_common '991 [Pd(PNP-tBu)(Cl)].Cl.2CH2Cl2'
_chemical_name_systematic
; 
 ? 
;
_space_group_IT_number 9
_symmetry_cell_setting monoclinic
_symmetry_space_group_name_Hall 'C -2yc'
_symmetry_space_group_name_H-M 'C 1 c 1'
_atom_sites_solution_hydrogens geom
_atom_sites_solution_primary direct
_atom_sites_solution_secondary difmap
_audit_creation_method SHELXL-97
_cell_angle_alpha 90.00
_cell_angle_beta 102.277(2)
_cell_angle_gamma 90.00
_cell_formula_units_Z 4
_cell_length_a 11.9574(6)
_cell_length_b 24.8990(12)
_cell_length_c 11.8565(6)
_cell_measurement_reflns_used 9453
_cell_measurement_temperature 173(2)
_cell_measurement_theta_max 30.01
_cell_measurement_theta_min 2.34
_cell_volume 3449.3(3)
_computing_cell_refinement 'Bruker SAINT'
_computing_data_collection 'Bruker SMART'
_computing_data_reduction 'Bruker SAINT, SADABS, XPREP'
_computing_molecular_graphics 'Bruker SHELXTL'
_computing_publication_material 'Bruker SHELXTL'
_computing_structure_refinement 'SHELXL-97 (Sheldrick, 1997)'
_computing_structure_solution 'SHELXS-97 (Sheldrick, 1997)'
_diffrn_ambient_temperature 173(2)
_diffrn_measured_fraction_theta_full 0.997
_diffrn_measured_fraction_theta_max 0.997
_diffrn_measurement_device_type 'CCD area detector'
_diffrn_measurement_method 'phi and omega scans'
_diffrn_radiation_monochromator graphite
_diffrn_radiation_source 'fine-focus sealed tube'
_diffrn_radiation_type MoK\a
_diffrn_radiation_wavelength 0.71073
_diffrn_reflns_av_R_equivalents 0.0216
_diffrn_reflns_av_sigmaI/netI 0.0239
_diffrn_reflns_limit_h_max 16
_diffrn_reflns_limit_h_min -16
_diffrn_reflns_limit_k_max 34
_diffrn_reflns_limit_k_min -34
_diffrn_reflns_limit_l_max 16
_diffrn_reflns_limit_l_min -16
_diffrn_reflns_number 31983
_diffrn_reflns_theta_full 30.03
_diffrn_reflns_theta_max 30.03
_diffrn_reflns_theta_min 2.34
_diffrn_standards_decay_% 0
_exptl_absorpt_coefficient_mu 1.113
_exptl_absorpt_correction_T_max 0.82
_exptl_absorpt_correction_T_min 0.72
_exptl_absorpt_correction_type multi-scan
_exptl_absorpt_process_details 'program SADABS, V2.10'
_exptl_crystal_colour yellow
_exptl_crystal_density_diffrn 1.434
_exptl_crystal_density_method 'not measured'
_exptl_crystal_description prism
_exptl_crystal_F_000 1528
_exptl_crystal_size_max 0.42
_exptl_crystal_size_mid 0.23
_exptl_crystal_size_min 0.18
_refine_diff_density_max 0.861
_refine_diff_density_min -0.399
_refine_diff_density_rms 0.082
_refine_ls_abs_structure_details 'Flack H D (1983), Acta Cryst. A39, 876-881'
_refine_ls_abs_structure_Flack -0.014(16)
_refine_ls_extinction_method none
_refine_ls_goodness_of_fit_ref 1.046
_refine_ls_hydrogen_treatment constr
_refine_ls_matrix_type full
_refine_ls_number_parameters 318
_refine_ls_number_reflns 10031
_refine_ls_number_restraints 94
_refine_ls_restrained_S_all 1.042
_refine_ls_R_factor_all 0.0309
_refine_ls_R_factor_gt 0.0296
_refine_ls_shift/su_max 0.002
_refine_ls_shift/su_mean 0.000
_refine_ls_structure_factor_coef Fsqd
_refine_ls_weighting_details 'calc w=1/[\s^2^(Fo^2^)+(0.0541P)^2^+0.8161P] where P=(Fo^2^+2Fc^2^)/3'
_refine_ls_weighting_scheme calc
_refine_ls_wR_factor_gt 0.0773
_refine_ls_wR_factor_ref 0.0782
_reflns_number_gt 9673
_reflns_number_total 10031
_reflns_threshold_expression >2sigma(I)
_cod_data_source_file om0600644si20060122_054457.cif
_cod_data_source_block 18c-991
_cod_depositor_comments
;
The following automatic conversions were performed:

'_symmetry_cell_setting' value 'Monoclinic' changed to 'monoclinic'
according to /home/saulius/struct/CIF-dictionaries/cif_core.dic
dictionary named 'cif_core.dic' version 2.4.1 from 2010-06-29.

Automatic conversion script
Id: cif_fix_values 1715 2011-07-08 13:25:40Z adriana 
;
_cod_original_sg_symbol_Hall 'C -2yc '
_cod_original_sg_symbol_H-M Cc
_cod_database_code 4075136

loop_
_symmetry_equiv_pos_as_xyz
'x, y, z'
'x, -y, z+1/2'
'x+1/2, y+1/2, z'
'x+1/2, -y+1/2, z+1/2'

loop_
_atom_site_label
_atom_site_type_symbol
_atom_site_fract_x
_atom_site_fract_y
_atom_site_fract_z
_atom_site_U_iso_or_equiv
_atom_site_adp_type
_atom_site_occupancy
_atom_site_symmetry_multiplicity
_atom_site_calc_flag
_atom_site_refinement_flags
Pd Pd 0.500000(14) 0.376677(5) 0.499996(14) 0.02349(4) Uani 1 1 d U
Cl1 Cl 0.39831(6) 0.45516(2) 0.45739(6) 0.03983(14) Uani 1 1 d U
P1 P 0.38712(5) 0.34015(2) 0.61483(5) 0.02408(10) Uani 1 1 d U
P2 P 0.63595(5) 0.39457(2) 0.39416(5) 0.02528(10) Uani 1 1 d U
N1 N 0.58937(16) 0.30799(7) 0.53720(16) 0.0248(3) Uani 1 1 d U
N2 N 0.45208(17) 0.27911(8) 0.63679(17) 0.0288(4) Uani 1 1 d U
H2N H 0.4214 0.2536 0.6719 0.035 Uiso 1 1 calc R
N3 N 0.72060(18) 0.34040(9) 0.43445(18) 0.0307(4) Uani 1 1 d U
H3N H 0.7869 0.3381 0.4137 0.037 Uiso 1 1 calc R
C1 C 0.55121(19) 0.26909(9) 0.60068(18) 0.0269(4) Uani 1 1 d U
C2 C 0.6106(2) 0.22094(10) 0.6265(2) 0.0345(5) Uani 1 1 d U
H2 H 0.5826 0.1935 0.6690 0.041 Uiso 1 1 calc R
C3 C 0.7107(3) 0.21423(11) 0.5887(2) 0.0394(5) Uani 1 1 d U
H3 H 0.7526 0.1818 0.6064 0.047 Uiso 1 1 calc R
C4 C 0.7521(2) 0.25337(11) 0.5257(2) 0.0348(5) Uani 1 1 d U
H4 H 0.8223 0.2486 0.5015 0.042 Uiso 1 1 calc R
C5 C 0.68753(19) 0.30009(9) 0.49878(19) 0.0269(4) Uani 1 1 d U
C6 C 0.4045(3) 0.37038(12) 0.7607(3) 0.0362(6) Uani 1 1 d U
C7 C 0.3704(3) 0.43005(13) 0.7490(3) 0.0497(7) Uani 1 1 d U
H7A H 0.3793 0.4460 0.8260 0.075 Uiso 1 1 calc R
H7B H 0.2904 0.4332 0.7078 0.075 Uiso 1 1 calc R
H7C H 0.4197 0.4490 0.7058 0.075 Uiso 1 1 calc R
C8 C 0.5315(3) 0.36555(16) 0.8163(3) 0.0544(8) Uani 1 1 d U
H8A H 0.5458 0.3810 0.8940 0.082 Uiso 1 1 calc R
H8B H 0.5766 0.3850 0.7694 0.082 Uiso 1 1 calc R
H8C H 0.5537 0.3276 0.8210 0.082 Uiso 1 1 calc R
C9 C 0.3312(4) 0.34218(15) 0.8355(3) 0.0584(9) Uani 1 1 d U
H9A H 0.3433 0.3597 0.9111 0.088 Uiso 1 1 calc R
H9B H 0.3536 0.3043 0.8454 0.088 Uiso 1 1 calc R
H9C H 0.2502 0.3446 0.7973 0.088 Uiso 1 1 calc R
C10 C 0.2380(2) 0.32446(10) 0.5420(2) 0.0311(4) Uani 1 1 d U
C11 C 0.1608(3) 0.37377(12) 0.5400(3) 0.0425(6) Uani 1 1 d U
H11A H 0.0823 0.3646 0.5014 0.064 Uiso 1 1 calc R
H11B H 0.1888 0.4030 0.4981 0.064 Uiso 1 1 calc R
H11C H 0.1619 0.3852 0.6193 0.064 Uiso 1 1 calc R
C12 C 0.2446(2) 0.30980(14) 0.4175(2) 0.0417(6) Uani 1 1 d U
H12A H 0.1680 0.3008 0.3733 0.063 Uiso 1 1 calc R
H12B H 0.2954 0.2788 0.4185 0.063 Uiso 1 1 calc R
H12C H 0.2748 0.3404 0.3814 0.063 Uiso 1 1 calc R
C13 C 0.1893(2) 0.27611(12) 0.5959(3) 0.0427(6) Uani 1 1 d U
H13A H 0.1105 0.2694 0.5544 0.064 Uiso 1 1 calc R
H13B H 0.1901 0.2837 0.6772 0.064 Uiso 1 1 calc R
H13C H 0.2362 0.2443 0.5905 0.064 Uiso 1 1 calc R
C14 C 0.7329(2) 0.45258(11) 0.4432(2) 0.0357(5) Uani 1 1 d U
C15 C 0.6763(3) 0.50504(13) 0.3948(4) 0.0555(8) Uani 1 1 d U
H15A H 0.7282 0.5351 0.4213 0.083 Uiso 1 1 calc R
H15B H 0.6050 0.5100 0.4219 0.083 Uiso 1 1 calc R
H15C H 0.6593 0.5037 0.3103 0.083 Uiso 1 1 calc R
C16 C 0.7467(3) 0.45260(16) 0.5759(3) 0.0521(7) Uani 1 1 d U
H16A H 0.7970 0.4822 0.6092 0.078 Uiso 1 1 calc R
H16B H 0.7801 0.4184 0.6074 0.078 Uiso 1 1 calc R
H16C H 0.6715 0.4572 0.5952 0.078 Uiso 1 1 calc R
C17 C 0.8498(3) 0.44643(15) 0.4133(4) 0.0575(9) Uani 1 1 d U
H17A H 0.8970 0.4779 0.4411 0.086 Uiso 1 1 calc R
H17B H 0.8406 0.4435 0.3294 0.086 Uiso 1 1 calc R
H17C H 0.8872 0.4140 0.4502 0.086 Uiso 1 1 calc R
C18 C 0.5862(3) 0.38798(13) 0.2351(2) 0.0356(5) Uani 1 1 d U
C19 C 0.4962(3) 0.43164(18) 0.1890(3) 0.0571(9) Uani 1 1 d U
H19A H 0.4704 0.4277 0.1052 0.086 Uiso 1 1 calc R
H19B H 0.5303 0.4672 0.2067 0.086 Uiso 1 1 calc R
H19C H 0.4306 0.4276 0.2259 0.086 Uiso 1 1 calc R
C20 C 0.5298(3) 0.33198(15) 0.2167(3) 0.0548(8) Uani 1 1 d U
H20A H 0.5012 0.3257 0.1340 0.082 Uiso 1 1 calc R
H20B H 0.4660 0.3302 0.2565 0.082 Uiso 1 1 calc R
H20C H 0.5865 0.3044 0.2480 0.082 Uiso 1 1 calc R
C21 C 0.6840(3) 0.39110(17) 0.1706(3) 0.0499(7) Uani 1 1 d U
H21A H 0.6532 0.3874 0.0875 0.075 Uiso 1 1 calc R
H21B H 0.7388 0.3621 0.1969 0.075 Uiso 1 1 calc R
H21C H 0.7228 0.4258 0.1860 0.075 Uiso 1 1 calc R
Cl2 Cl 0.42433(5) 0.19408(3) 0.82316(6) 0.04499(16) Uani 1 1 d .
C1S C 0.6189(5) 0.0535(3) 0.7414(6) 0.0952(17) Uani 0.964(6) 1 d PU
H1SA H 0.6874 0.0573 0.8046 0.114 Uiso 0.964(6) 1 calc PR
H1SB H 0.5641 0.0821 0.7504 0.114 Uiso 0.964(6) 1 calc PR
Cl3 Cl 0.55607(15) -0.00932(8) 0.7508(2) 0.1193(8) Uani 0.964(6) 1 d PU
Cl4 Cl 0.6584(2) 0.06081(12) 0.6084(3) 0.1520(11) Uani 0.964(6) 1 d PU
C2S C 0.4540(9) 0.1380(4) 0.3807(7) 0.114(3) Uani 0.843(7) 1 d PU
H2SA H 0.5327 0.1448 0.4252 0.137 Uiso 0.843(7) 1 calc PR
H2SB H 0.4515 0.1006 0.3522 0.137 Uiso 0.843(7) 1 calc PR
Cl5 Cl 0.4298(5) 0.1790(2) 0.2664(4) 0.209(2) Uani 0.843(7) 1 d PU
Cl6 Cl 0.3625(2) 0.14300(12) 0.4735(3) 0.1360(13) Uani 0.843(7) 1 d PU

loop_
_atom_site_aniso_label
_atom_site_aniso_U_11
_atom_site_aniso_U_22
_atom_site_aniso_U_33
_atom_site_aniso_U_23
_atom_site_aniso_U_13
_atom_site_aniso_U_12
Pd 0.02352(6) 0.02383(7) 0.02512(7) 0.00376(6) 0.00969(4) 0.00258(6)
Cl1 0.0415(3) 0.0318(3) 0.0509(4) 0.0128(2) 0.0205(3) 0.0128(2)
P1 0.0247(2) 0.0261(2) 0.0230(2) -0.00021(19) 0.00848(18) -0.00145(18)
P2 0.0261(2) 0.0270(3) 0.0252(2) 0.0025(2) 0.01098(19) 0.0018(2)
N1 0.0260(8) 0.0256(8) 0.0237(8) 0.0009(6) 0.0076(6) 0.0026(6)
N2 0.0317(9) 0.0286(8) 0.0283(9) 0.0077(7) 0.0111(7) 0.0016(7)
N3 0.0278(9) 0.0339(10) 0.0340(10) 0.0051(8) 0.0149(8) 0.0070(8)
C1 0.0298(10) 0.0279(10) 0.0228(9) 0.0024(8) 0.0050(7) 0.0009(8)
C2 0.0410(12) 0.0303(11) 0.0332(11) 0.0084(9) 0.0103(9) 0.0059(9)
C3 0.0435(14) 0.0364(12) 0.0398(13) 0.0082(10) 0.0121(10) 0.0139(10)
C4 0.0356(12) 0.0367(12) 0.0342(11) 0.0049(10) 0.0123(9) 0.0117(9)
C5 0.0265(9) 0.0307(10) 0.0245(9) -0.0001(8) 0.0075(7) 0.0039(8)
C6 0.0444(15) 0.0389(13) 0.0276(12) -0.0081(10) 0.0127(10) -0.0096(11)
C7 0.070(2) 0.0373(13) 0.0445(15) -0.0117(12) 0.0195(14) -0.0070(13)
C8 0.0593(19) 0.0605(18) 0.0352(14) -0.0098(13) -0.0085(13) -0.0041(15)
C9 0.093(3) 0.0569(18) 0.0339(14) -0.0099(13) 0.0332(16) -0.0242(18)
C10 0.0245(10) 0.0353(12) 0.0344(11) -0.0033(9) 0.0085(8) -0.0014(8)
C11 0.0297(12) 0.0427(15) 0.0558(18) -0.0038(11) 0.0107(12) 0.0031(9)
C12 0.0353(12) 0.0561(16) 0.0313(12) -0.0093(11) 0.0015(10) -0.0014(11)
C13 0.0380(13) 0.0422(14) 0.0491(15) -0.0010(12) 0.0121(11) -0.0123(11)
C14 0.0343(12) 0.0335(12) 0.0432(13) -0.0051(10) 0.0170(10) -0.0041(9)
C15 0.0612(19) 0.0321(13) 0.075(2) 0.0014(14) 0.0192(16) -0.0040(13)
C16 0.0523(17) 0.0603(19) 0.0438(15) -0.0158(14) 0.0103(13) -0.0101(14)
C17 0.0376(14) 0.0570(18) 0.085(2) -0.0229(18) 0.0285(16) -0.0181(13)
C18 0.0410(14) 0.0424(13) 0.0245(11) 0.0026(11) 0.0091(10) 0.0070(12)
C19 0.061(2) 0.077(2) 0.0312(13) 0.0025(14) 0.0037(12) 0.0300(18)
C20 0.064(2) 0.0603(19) 0.0384(15) -0.0170(14) 0.0069(14) -0.0113(16)
C21 0.0512(17) 0.073(2) 0.0285(12) 0.0072(13) 0.0159(11) 0.0096(15)
Cl2 0.0291(3) 0.0583(4) 0.0497(4) 0.0259(3) 0.0134(2) 0.0006(3)
C1S 0.072(3) 0.096(4) 0.104(4) -0.031(3) -0.010(3) -0.006(3)
Cl3 0.0891(11) 0.1127(13) 0.174(2) -0.0146(12) 0.0670(12) -0.0070(9)
Cl4 0.149(2) 0.150(2) 0.155(2) 0.0635(17) 0.0289(15) 0.0174(15)
C2S 0.119(6) 0.148(7) 0.074(4) -0.009(4) 0.018(4) 0.045(6)
Cl5 0.283(5) 0.196(4) 0.150(3) 0.077(3) 0.048(3) -0.004(3)
Cl6 0.1187(17) 0.1333(19) 0.181(3) -0.0639(18) 0.0881(18) -0.0533(15)

loop_
_atom_type_symbol
_atom_type_description
_atom_type_scat_dispersion_real
_atom_type_scat_dispersion_imag
_atom_type_scat_source
C C 0.0033 0.0016 'International Tables Vol C Tables 4.2.6.8 and 6.1.1.4'
H H 0.0000 0.0000 'International Tables Vol C Tables 4.2.6.8 and 6.1.1.4'
N N 0.0061 0.0033 'International Tables Vol C Tables 4.2.6.8 and 6.1.1.4'
P P 0.1023 0.0942 'International Tables Vol C Tables 4.2.6.8 and 6.1.1.4'
Cl Cl 0.1484 0.1585 'International Tables Vol C Tables 4.2.6.8 and 6.1.1.4'
Pd Pd -0.9988 1.0072 'International Tables Vol C Tables 4.2.6.8 and 6.1.1.4'

loop_
_geom_angle_atom_site_label_1
_geom_angle_atom_site_label_2
_geom_angle_atom_site_label_3
_geom_angle
N1 Pd P2 83.13(5)
N1 Pd P1 83.42(5)
P2 Pd P1 166.54(2)
N1 Pd Cl1 179.88(6)
P2 Pd Cl1 96.76(2)
P1 Pd Cl1 96.70(2)
N2 P1 C10 104.25(11)
N2 P1 C6 105.23(13)
C10 P1 C6 115.21(14)
N2 P1 Pd 97.91(7)
C10 P1 Pd 115.87(8)
C6 P1 Pd 115.33(10)
N3 P2 C18 105.01(12)
N3 P2 C14 103.55(12)
C18 P2 C14 115.31(14)
N3 P2 Pd 98.13(7)
C18 P2 Pd 115.19(10)
C14 P2 Pd 116.41(8)
C5 N1 C1 119.73(19)
C5 N1 Pd 120.29(15)
C1 N1 Pd 119.97(15)
C1 N2 P1 120.89(15)
C1 N2 H2N 119.6
P1 N2 H2N 119.6
C5 N3 P2 121.00(16)
C5 N3 H3N 119.5
P2 N3 H3N 119.5
N1 C1 N2 117.25(19)
N1 C1 C2 121.2(2)
N2 C1 C2 121.6(2)
C3 C2 C1 118.1(2)
C3 C2 H2 121.0
C1 C2 H2 121.0
C2 C3 C4 121.8(2)
C2 C3 H3 119.1
C4 C3 H3 119.1
C3 C4 C5 117.8(2)
C3 C4 H4 121.1
C5 C4 H4 121.1
N1 C5 N3 116.91(19)
N1 C5 C4 121.3(2)
N3 C5 C4 121.8(2)
C8 C6 C7 109.6(3)
C8 C6 C9 110.5(3)
C7 C6 C9 108.6(3)
C8 C6 P1 105.9(2)
C7 C6 P1 109.4(2)
C9 C6 P1 112.7(2)
C6 C7 H7A 109.5
C6 C7 H7B 109.5
H7A C7 H7B 109.5
C6 C7 H7C 109.5
H7A C7 H7C 109.5
H7B C7 H7C 109.5
C6 C8 H8A 109.5
C6 C8 H8B 109.5
H8A C8 H8B 109.5
C6 C8 H8C 109.5
H8A C8 H8C 109.5
H8B C8 H8C 109.5
C6 C9 H9A 109.5
C6 C9 H9B 109.5
H9A C9 H9B 109.5
C6 C9 H9C 109.5
H9A C9 H9C 109.5
H9B C9 H9C 109.5
C11 C10 C13 110.8(2)
C11 C10 C12 109.2(2)
C13 C10 C12 108.3(2)
C11 C10 P1 110.82(18)
C13 C10 P1 112.63(19)
C12 C10 P1 104.84(17)
C10 C11 H11A 109.5
C10 C11 H11B 109.5
H11A C11 H11B 109.5
C10 C11 H11C 109.5
H11A C11 H11C 109.5
H11B C11 H11C 109.5
C10 C12 H12A 109.5
C10 C12 H12B 109.5
H12A C12 H12B 109.5
C10 C12 H12C 109.5
H12A C12 H12C 109.5
H12B C12 H12C 109.5
C10 C13 H13A 109.5
C10 C13 H13B 109.5
H13A C13 H13B 109.5
C10 C13 H13C 109.5
H13A C13 H13C 109.5
H13B C13 H13C 109.5
C17 C14 C15 110.8(3)
C17 C14 C16 109.4(3)
C15 C14 C16 108.9(3)
C17 C14 P2 112.99(19)
C15 C14 P2 110.4(2)
C16 C14 P2 103.98(19)
C14 C15 H15A 109.5
C14 C15 H15B 109.5
H15A C15 H15B 109.5
C14 C15 H15C 109.5
H15A C15 H15C 109.5
H15B C15 H15C 109.5
C14 C16 H16A 109.5
C14 C16 H16B 109.5
H16A C16 H16B 109.5
C14 C16 H16C 109.5
H16A C16 H16C 109.5
H16B C16 H16C 109.5
C14 C17 H17A 109.5
C14 C17 H17B 109.5
H17A C17 H17B 109.5
C14 C17 H17C 109.5
H17A C17 H17C 109.5
H17B C17 H17C 109.5
C21 C18 C20 109.4(3)
C21 C18 C19 109.7(3)
C20 C18 C19 109.6(3)
C21 C18 P2 112.9(2)
C20 C18 P2 105.0(2)
C19 C18 P2 110.2(2)
C18 C19 H19A 109.5
C18 C19 H19B 109.5
H19A C19 H19B 109.5
C18 C19 H19C 109.5
H19A C19 H19C 109.5
H19B C19 H19C 109.5
C18 C20 H20A 109.5
C18 C20 H20B 109.5
H20A C20 H20B 109.5
C18 C20 H20C 109.5
H20A C20 H20C 109.5
H20B C20 H20C 109.5
C18 C21 H21A 109.5
C18 C21 H21B 109.5
H21A C21 H21B 109.5
C18 C21 H21C 109.5
H21A C21 H21C 109.5
H21B C21 H21C 109.5
Cl3 C1S Cl4 110.6(3)
Cl3 C1S H1SA 109.5
Cl4 C1S H1SA 109.5
Cl3 C1S H1SB 109.5
Cl4 C1S H1SB 109.5
H1SA C1S H1SB 108.1
Cl5 C2S Cl6 116.9(5)
Cl5 C2S H2SA 108.1
Cl6 C2S H2SA 108.1
Cl5 C2S H2SB 108.1
Cl6 C2S H2SB 108.1
H2SA C2S H2SB 107.3

loop_
_geom_bond_atom_site_label_1
_geom_bond_atom_site_label_2
_geom_bond_distance
Pd N1 2.0152(18)
Pd P2 2.2985(6)
Pd P1 2.2987(5)
Pd Cl1 2.3002(6)
P1 N2 1.702(2)
P1 C10 1.850(2)
P1 C6 1.857(3)
P2 N3 1.693(2)
P2 C18 1.861(3)
P2 C14 1.866(3)
N1 C5 1.361(3)
N1 C1 1.363(3)
N2 C1 1.366(3)
N2 H2N 0.8800
N3 C5 1.369(3)
N3 H3N 0.8800
C1 C2 1.394(3)
C2 C3 1.375(4)
C2 H2 0.9500
C3 C4 1.382(4)
C3 H3 0.9500
C4 C5 1.395(3)
C4 H4 0.9500
C6 C8 1.527(5)
C6 C7 1.539(4)
C6 C9 1.542(5)
C7 H7A 0.9800
C7 H7B 0.9800
C7 H7C 0.9800
C8 H8A 0.9800
C8 H8B 0.9800
C8 H8C 0.9800
C9 H9A 0.9800
C9 H9B 0.9800
C9 H9C 0.9800
C10 C11 1.533(4)
C10 C13 1.534(4)
C10 C12 1.539(4)
C11 H11A 0.9800
C11 H11B 0.9800
C11 H11C 0.9800
C12 H12A 0.9800
C12 H12B 0.9800
C12 H12C 0.9800
C13 H13A 0.9800
C13 H13B 0.9800
C13 H13C 0.9800
C14 C17 1.521(4)
C14 C15 1.526(4)
C14 C16 1.547(4)
C15 H15A 0.9800
C15 H15B 0.9800
C15 H15C 0.9800
C16 H16A 0.9800
C16 H16B 0.9800
C16 H16C 0.9800
C17 H17A 0.9800
C17 H17B 0.9800
C17 H17C 0.9800
C18 C21 1.530(5)
C18 C20 1.544(5)
C18 C19 1.546(4)
C19 H19A 0.9800
C19 H19B 0.9800
C19 H19C 0.9800
C20 H20A 0.9800
C20 H20B 0.9800
C20 H20C 0.9800
C21 H21A 0.9800
C21 H21B 0.9800
C21 H21C 0.9800
C1S Cl3 1.749(7)
C1S Cl4 1.750(8)
C1S H1SA 0.9900
C1S H1SB 0.9900
C2S Cl5 1.670(10)
C2S Cl6 1.714(9)
C2S H2SA 0.9900
C2S H2SB 0.9900

loop_
_geom_hbond_atom_site_label_D
_geom_hbond_atom_site_label_H
_geom_hbond_atom_site_label_A
_geom_hbond_distance_DH
_geom_hbond_distance_HA
_geom_hbond_distance_DA
_geom_hbond_angle_DHA
_geom_hbond_site_symmetry_A
N2 H2N Cl2 0.88 2.32 3.1283(19) 152.4 .
N3 H3N Cl2 0.88 2.29 3.127(2) 158.7 4_554

loop_
_geom_torsion_atom_site_label_1
_geom_torsion_atom_site_label_2
_geom_torsion_atom_site_label_3
_geom_torsion_atom_site_label_4
_geom_torsion
N1 Pd P1 N2 -5.53(9)
P2 Pd P1 N2 -3.96(13)
Cl1 Pd P1 N2 174.50(8)
N1 Pd P1 C10 -115.62(11)
P2 Pd P1 C10 -114.05(12)
Cl1 Pd P1 C10 64.41(9)
N1 Pd P1 C6 105.51(14)
P2 Pd P1 C6 107.09(15)
Cl1 Pd P1 C6 -74.46(13)
N1 Pd P2 N3 -5.48(9)
P1 Pd P2 N3 -7.06(13)
Cl1 Pd P2 N3 174.49(8)
N1 Pd P2 C18 105.39(12)
P1 Pd P2 C18 103.81(14)
Cl1 Pd P2 C18 -74.64(11)
N1 Pd P2 C14 -115.06(12)
P1 Pd P2 C14 -116.64(13)
Cl1 Pd P2 C14 64.90(10)
P2 Pd N1 C5 4.15(16)
P1 Pd N1 C5 -176.22(17)
P2 Pd N1 C1 -175.54(17)
P1 Pd N1 C1 4.09(16)
C10 P1 N2 C1 127.24(19)
C6 P1 N2 C1 -111.1(2)
Pd P1 N2 C1 7.92(19)
C18 P2 N3 C5 -111.2(2)
C14 P2 N3 C5 127.5(2)
Pd P2 N3 C5 7.7(2)
C5 N1 C1 N2 -179.9(2)
Pd N1 C1 N2 -0.2(3)
C5 N1 C1 C2 -0.5(3)
Pd N1 C1 C2 179.24(18)
P1 N2 C1 N1 -6.1(3)
P1 N2 C1 C2 174.50(18)
N1 C1 C2 C3 1.7(4)
N2 C1 C2 C3 -178.9(2)
C1 C2 C3 C4 -0.7(4)
C2 C3 C4 C5 -1.4(4)
C1 N1 C5 N3 179.3(2)
Pd N1 C5 N3 -0.4(3)
C1 N1 C5 C4 -1.8(3)
Pd N1 C5 C4 178.52(19)
P2 N3 C5 N1 -5.8(3)
P2 N3 C5 C4 175.3(2)
C3 C4 C5 N1 2.7(4)
C3 C4 C5 N3 -178.5(2)
N2 P1 C6 C8 50.6(2)
C10 P1 C6 C8 164.9(2)
Pd P1 C6 C8 -56.0(2)
N2 P1 C6 C7 168.7(2)
C10 P1 C6 C7 -77.1(3)
Pd P1 C6 C7 62.0(3)
N2 P1 C6 C9 -70.3(3)
C10 P1 C6 C9 43.9(3)
Pd P1 C6 C9 -177.0(2)
N2 P1 C10 C11 167.35(19)
C6 P1 C10 C11 52.6(2)
Pd P1 C10 C11 -86.3(2)
N2 P1 C10 C13 42.6(2)
C6 P1 C10 C13 -72.1(2)
Pd P1 C10 C13 148.96(16)
N2 P1 C10 C12 -75.0(2)
C6 P1 C10 C12 170.27(19)
Pd P1 C10 C12 31.4(2)
N3 P2 C14 C17 45.3(3)
C18 P2 C14 C17 -68.9(3)
Pd P2 C14 C17 151.6(2)
N3 P2 C14 C15 170.0(2)
C18 P2 C14 C15 55.9(2)
Pd P2 C14 C15 -83.6(2)
N3 P2 C14 C16 -73.3(2)
C18 P2 C14 C16 172.6(2)
Pd P2 C14 C16 33.1(2)
N3 P2 C18 C21 -63.7(3)
C14 P2 C18 C21 49.6(3)
Pd P2 C18 C21 -170.4(2)
N3 P2 C18 C20 55.4(2)
C14 P2 C18 C20 168.7(2)
Pd P2 C18 C20 -51.3(2)
N3 P2 C18 C19 173.3(2)
C14 P2 C18 C19 -73.4(3)
Pd P2 C18 C19 66.6(3)
